data_7248089
loop_
_publ_author_name
'Shore, Madeline C.'
'Nicholas, Aaron D.'
'Vasiliu, Monica'
'Edwards, Kyle C.'
'de Melo, Gabriel F.'
'Bertke, Jeffery A.'
'Dixon, David A.'
'Knope, Karah E.'

_publ_section_title
;
 Structural chemistry of penta- and hexanitrato thorium(iv) complexes
 isolated using N--H donors
;
_journal_issue 10
_journal_name_full CrystEngComm
_journal_page_first 1380
_journal_page_last 1398
_journal_paper_doi 10.1039/D3CE01319G
_journal_volume 26
_journal_year 2024
_chemical_formula_moiety 'N6 O18 Th, 3(C7 H10 N), N O3'
_chemical_formula_sum 'C21 H30 N10 O21 Th'
_chemical_formula_weight 990.59
_space_group_crystal_system monoclinic
_space_group_IT_number 14
_space_group_name_Hall '-P 2ybc'
_space_group_name_H-M_alt 'P 1 21/c 1'
_atom_sites_solution_hydrogens mixed
_atom_sites_solution_primary intrinsic
_audit_creation_method SHELXL-2018/3
_audit_update_record
;
2023-09-06 deposited with the CCDC.	2024-02-01 downloaded from the CCDC.
;
_cell_angle_alpha 90
_cell_angle_beta 93.437(3)
_cell_angle_gamma 90
_cell_formula_units_Z 4
_cell_length_a 11.1786(9)
_cell_length_b 18.1915(15)
_cell_length_c 16.9407(14)
_cell_measurement_reflns_used 9611
_cell_measurement_temperature 100(2)
_cell_measurement_theta_max 30.62
_cell_measurement_theta_min 2.40
_cell_volume 3438.8(5)
_computing_cell_refinement 'SAINT V8.37A (Bruker, 2005)'
_computing_data_collection 'APEX3 V2016.5-0 (Bruker, 2016)'
_computing_data_reduction
; 
SAINT V8.37A, XPREP v2014/2, SADABS V2016/2 (Bruker, 2016) 
;
_computing_molecular_graphics 'SHELXLE v932 (Hubschle, 2011)'
_computing_publication_material 'XCIF V2014-2 (Bruker, 2014)'
_computing_structure_refinement 'SHELX-2018-3 (Sheldrick, 2015)'
_computing_structure_solution 'SHELX-2014-5 (Sheldrick, 2015)'
_diffrn_ambient_temperature 100(2)
_diffrn_measured_fraction_theta_full 1.000
_diffrn_measured_fraction_theta_max 0.996
_diffrn_measurement_device 'Bruker D8 Quest/Photon 100'
_diffrn_measurement_method 'profile data from \f and \w scans'
_diffrn_radiation_monochromator 'multilayer mirrors'
_diffrn_radiation_source 'microfocus sealed tube'
_diffrn_radiation_type MoK\a
_diffrn_radiation_wavelength 0.71073
_diffrn_reflns_av_R_equivalents 0.1229
_diffrn_reflns_av_unetI/netI 0.0279
_diffrn_reflns_Laue_measured_fraction_full 1.000
_diffrn_reflns_Laue_measured_fraction_max 0.996
_diffrn_reflns_limit_h_max 15
_diffrn_reflns_limit_h_min -16
_diffrn_reflns_limit_k_max 26
_diffrn_reflns_limit_k_min -26
_diffrn_reflns_limit_l_max 24
_diffrn_reflns_limit_l_min -24
_diffrn_reflns_number 250097
_diffrn_reflns_point_group_measured_fraction_full 1.000
_diffrn_reflns_point_group_measured_fraction_max 0.996
_diffrn_reflns_theta_full 25.242
_diffrn_reflns_theta_max 30.621
_diffrn_reflns_theta_min 1.825
_exptl_absorpt_coefficient_mu 4.436
_exptl_absorpt_correction_T_max 0.57784
_exptl_absorpt_correction_T_min 0.37965
_exptl_absorpt_correction_type multi-scan
_exptl_absorpt_process_details 'SADABS V2016/2 (Bruker, 2016)'
_exptl_crystal_colour colourless
_exptl_crystal_density_diffrn 1.913
_exptl_crystal_density_method 'not measured'
_exptl_crystal_description Block
_exptl_crystal_F_000 1936
_exptl_crystal_size_max 0.318
_exptl_crystal_size_mid 0.150
_exptl_crystal_size_min 0.133
_refine_diff_density_max 2.281
_refine_diff_density_min -1.290
_refine_diff_density_rms 0.141
_refine_ls_extinction_method none
_refine_ls_goodness_of_fit_ref 1.078
_refine_ls_hydrogen_treatment mixed
_refine_ls_matrix_type full
_refine_ls_number_parameters 493
_refine_ls_number_reflns 10561
_refine_ls_number_restraints 3
_refine_ls_restrained_S_all 1.078
_refine_ls_R_factor_all 0.0273
_refine_ls_R_factor_gt 0.0235
_refine_ls_shift/su_max 0.005
_refine_ls_shift/su_mean 0.000
_refine_ls_structure_factor_coef Fsqd
_refine_ls_weighting_details 'w=1/[\s^2^(Fo^2^)+(0.0248P)^2^+2.9326P] where P=(Fo^2^+2Fc^2^)/3'
_refine_ls_weighting_scheme calc
_refine_ls_wR_factor_gt 0.0539
_refine_ls_wR_factor_ref 0.0553
_reflns_Friedel_coverage 0.000
_reflns_number_gt 9658
_reflns_number_total 10561
_reflns_threshold_expression 'I > 2\s(I)'
_cod_data_source_file d3ce01319g2.cif
_cod_data_source_block MONO_a
_cod_depositor_comments 'Adding full bibliography for 7248080--7248089.cif.'
_cod_original_sg_symbol_H-M 'P 21/c'
_cod_database_code 7248089
_shelx_shelxl_version_number 2018/3
_shelx_space_group_comment
;
The symmetry employed for this shelxl refinement is uniquely defined
by the following loop, which should always be used as a source of
symmetry information in preference to the above space-group names.
They are only intended as comments.
;
_shelx_estimated_absorpt_t_min 0.333
_shelx_estimated_absorpt_t_max 0.590

loop_
_space_group_symop_operation_xyz
'x, y, z'
'-x, y+1/2, -z+1/2'
'-x, -y, -z'
'x, -y-1/2, z-1/2'

loop_
_atom_site_label
_atom_site_type_symbol
_atom_site_fract_x
_atom_site_fract_y
_atom_site_fract_z
_atom_site_U_iso_or_equiv
_atom_site_adp_type
_atom_site_occupancy
_atom_site_site_symmetry_order
_atom_site_calc_flag
_atom_site_refinement_flags_posn
_atom_site_refinement_flags_adp
_atom_site_refinement_flags_occupancy
_atom_site_disorder_assembly
_atom_site_disorder_group
Th1 Th 0.81304(2) 0.45146(2) 0.25501(2) 0.01102(3) Uani 1 1 d . . . . .
N1 N 0.62385(15) 0.36459(10) 0.33064(11) 0.0163(3) Uani 1 1 d . . . . .
O1 O 0.67706(14) 0.41734(9) 0.36770(9) 0.0173(3) Uani 1 1 d . . . . .
O2 O 0.64423(14) 0.35842(9) 0.25768(9) 0.0174(3) Uani 1 1 d . . . . .
O3 O 0.55891(15) 0.32143(10) 0.36252(11) 0.0255(4) Uani 1 1 d . . . . .
N11 N 0.58032(16) 0.49634(10) 0.16739(11) 0.0176(3) Uani 1 1 d . . . . .
O11 O 0.60450(14) 0.51410(8) 0.23960(9) 0.0175(3) Uani 1 1 d . . . . .
O12 O 0.66404(14) 0.46429(9) 0.13305(10) 0.0178(3) Uani 1 1 d . . . . .
O13 O 0.48309(16) 0.50849(12) 0.13401(11) 0.0325(4) Uani 1 1 d . . . . .
N21 N 0.87581(16) 0.38240(10) 0.10218(11) 0.0162(3) Uani 1 1 d . . . . .
O21 O 0.91170(15) 0.44688(8) 0.12258(10) 0.0170(3) Uani 1 1 d . . . . .
O22 O 0.82513(14) 0.34636(8) 0.15594(9) 0.0179(3) Uani 1 1 d . . . . .
O23 O 0.88917(16) 0.35750(9) 0.03700(10) 0.0246(3) Uani 1 1 d . . . . .
N31 N 0.98290(16) 0.33872(9) 0.32341(11) 0.0149(3) Uani 1 1 d . . . . .
O31 O 1.01680(13) 0.39189(8) 0.27950(9) 0.0161(3) Uani 1 1 d . . . . .
O32 O 0.86974(13) 0.33298(8) 0.32751(9) 0.0166(3) Uani 1 1 d . . . . .
O33 O 1.05265(15) 0.29787(9) 0.35791(10) 0.0232(3) Uani 1 1 d . . . . .
N41 N 0.85824(17) 0.53673(9) 0.40561(11) 0.0152(3) Uani 1 1 d . . . . .
O41 O 0.78582(14) 0.55818(8) 0.34923(9) 0.0159(3) Uani 1 1 d . . . . .
O42 O 0.91086(14) 0.47589(8) 0.39448(9) 0.0167(3) Uani 1 1 d . . . . .
O43 O 0.87490(17) 0.57217(9) 0.46595(10) 0.0245(4) Uani 1 1 d . . . . .
N51 N 0.93476(17) 0.58811(10) 0.20434(11) 0.0174(3) Uani 1 1 d . . . . .
O51 O 0.98796(15) 0.53995(8) 0.24907(10) 0.0179(3) Uani 1 1 d . . . . .
O52 O 0.82204(14) 0.57707(8) 0.18942(9) 0.0176(3) Uani 1 1 d . . . . .
O53 O 0.98610(17) 0.64004(9) 0.17763(11) 0.0284(4) Uani 1 1 d . . . . .
N61 N 0.30823(16) 0.33074(10) 0.34175(11) 0.0156(3) Uani 1 1 d . . . . .
O61 O 0.32242(15) 0.36802(9) 0.28075(10) 0.0221(3) Uani 1 1 d . . . . .
O62 O 0.28665(15) 0.36135(9) 0.40497(10) 0.0223(3) Uani 1 1 d . . . . .
O63 O 0.31635(14) 0.26135(8) 0.33802(9) 0.0173(3) Uani 1 1 d . . . . .
N71 N 0.24048(19) 0.51216(11) 0.34193(15) 0.0271(5) Uani 1 1 d D . . . .
C71 C 0.1947(2) 0.54837(13) 0.40134(16) 0.0252(5) Uani 1 1 d . . . . .
H71 H 0.166485 0.522111 0.444999 0.030 Uiso 1 1 calc R U . . .
H71A H 0.246(3) 0.4660(10) 0.345(2) 0.038 Uiso 1 1 d D U . . .
C72 C 0.1882(2) 0.62422(13) 0.39945(14) 0.0207(4) Uani 1 1 d . . . . .
C73 C 0.1452(2) 0.66610(16) 0.46912(16) 0.0300(5) Uani 1 1 d . . . . .
H73A H 0.120863 0.715697 0.452275 0.045 Uiso 1 1 calc R U . . .
H73B H 0.210153 0.669370 0.510489 0.045 Uiso 1 1 calc R U . . .
H73C H 0.076714 0.640453 0.489895 0.045 Uiso 1 1 calc R U . . .
C74 C 0.22506(19) 0.65937(11) 0.33188(14) 0.0181(4) Uani 1 1 d . . . . .
H74 H 0.220065 0.711432 0.328699 0.022 Uiso 1 1 calc R U . . .
C75 C 0.2689(2) 0.62059(12) 0.26903(14) 0.0194(4) Uani 1 1 d . . . . .
C76 C 0.3038(2) 0.65824(14) 0.19514(16) 0.0283(5) Uani 1 1 d . . . . .
H76A H 0.357406 0.626236 0.166931 0.042 Uiso 1 1 calc R U . . .
H76B H 0.345107 0.704395 0.209038 0.042 Uiso 1 1 calc R U . . .
H76C H 0.231804 0.668695 0.161142 0.042 Uiso 1 1 calc R U . . .
C77 C 0.2777(2) 0.54501(12) 0.27736(17) 0.0237(5) Uani 1 1 d . . . . .
H77 H 0.310364 0.516433 0.236938 0.028 Uiso 1 1 calc R U . . .
N81 N 0.21418(17) 0.20403(11) 0.47583(11) 0.0198(4) Uani 1 1 d D . . . .
C81 C 0.2209(2) 0.13064(13) 0.48326(13) 0.0207(4) Uani 1 1 d . . . . .
H81 H 0.245891 0.101611 0.440626 0.025 Uiso 1 1 calc R U . . .
H81A H 0.229(3) 0.2197(16) 0.4308(12) 0.031 Uiso 1 1 d D U . . .
C82 C 0.19155(19) 0.09715(12) 0.55292(13) 0.0180(4) Uani 1 1 d . . . . .
C83 C 0.1955(2) 0.01485(13) 0.56010(16) 0.0272(5) Uani 1 1 d . . . . .
H83A H 0.136979 -0.006923 0.521565 0.041 Uiso 1 1 calc R U . . .
H83B H 0.176251 0.000490 0.613626 0.041 Uiso 1 1 calc R U . . .
H83C H 0.276015 -0.002701 0.549792 0.041 Uiso 1 1 calc R U . . .
C84 C 0.15728(18) 0.14219(12) 0.61351(12) 0.0158(4) Uani 1 1 d . . . . .
H84 H 0.139605 0.120665 0.662554 0.019 Uiso 1 1 calc R U . . .
C85 C 0.14795(18) 0.21851(11) 0.60457(12) 0.0144(4) Uani 1 1 d . . . . .
C86 C 0.1058(2) 0.26641(12) 0.66957(13) 0.0190(4) Uani 1 1 d . . . . .
H86A H 0.119314 0.318136 0.656621 0.028 Uiso 1 1 calc R U . . .
H86B H 0.150391 0.254167 0.719385 0.028 Uiso 1 1 calc R U . . .
H86C H 0.020020 0.258184 0.675095 0.028 Uiso 1 1 calc R U . . .
C87 C 0.17847(19) 0.24853(12) 0.53323(13) 0.0175(4) Uani 1 1 d . . . . .
H87 H 0.174175 0.300142 0.525016 0.021 Uiso 1 1 calc R U . . .
N91 N 0.42195(16) 0.24719(11) 0.18562(11) 0.0172(3) Uani 1 1 d D . . . .
C91 C 0.45563(19) 0.30069(12) 0.13762(14) 0.0182(4) Uani 1 1 d . . . . .
H91 H 0.450884 0.350583 0.153688 0.022 Uiso 1 1 calc R U . . .
H91A H 0.399(3) 0.2559(16) 0.2317(12) 0.027 Uiso 1 1 d D U . . .
C92 C 0.49737(19) 0.28359(12) 0.06463(13) 0.0185(4) Uani 1 1 d . . . . .
C93 C 0.5367(3) 0.34210(14) 0.00945(16) 0.0293(5) Uani 1 1 d . . . . .
H93A H 0.504101 0.331496 -0.044339 0.044 Uiso 1 1 calc R U . . .
H93B H 0.624421 0.343031 0.010316 0.044 Uiso 1 1 calc R U . . .
H93C H 0.507267 0.390001 0.026303 0.044 Uiso 1 1 calc R U . . .
C94 C 0.50131(19) 0.20922(12) 0.04449(13) 0.0188(4) Uani 1 1 d . . . . .
H94 H 0.529167 0.195815 -0.005411 0.023 Uiso 1 1 calc R U . . .
C95 C 0.46587(18) 0.15417(12) 0.09494(13) 0.0162(4) Uani 1 1 d . . . . .
C96 C 0.4684(2) 0.07469(13) 0.07057(15) 0.0222(4) Uani 1 1 d . . . . .
H96A H 0.399250 0.064229 0.033974 0.033 Uiso 1 1 calc R U . . .
H96B H 0.465037 0.043413 0.117488 0.033 Uiso 1 1 calc R U . . .
H96C H 0.542486 0.064661 0.044387 0.033 Uiso 1 1 calc R U . . .
C97 C 0.42581(19) 0.17543(12) 0.16733(13) 0.0165(4) Uani 1 1 d . . . . .
H97 H 0.401267 0.139525 0.203733 0.020 Uiso 1 1 calc R U . . .

loop_
_atom_site_aniso_label
_atom_site_aniso_U_11
_atom_site_aniso_U_22
_atom_site_aniso_U_33
_atom_site_aniso_U_23
_atom_site_aniso_U_13
_atom_site_aniso_U_12
Th1 0.01197(4) 0.01063(4) 0.01009(4) 0.00089(2) -0.00235(3) 0.00072(2)
N1 0.0126(7) 0.0200(8) 0.0161(9) 0.0036(7) -0.0012(6) 0.0006(6)
O1 0.0171(7) 0.0199(7) 0.0146(7) -0.0009(6) -0.0015(6) -0.0006(6)
O2 0.0182(7) 0.0209(7) 0.0127(7) 0.0007(6) -0.0022(6) -0.0032(6)
O3 0.0206(8) 0.0309(9) 0.0251(9) 0.0082(7) 0.0035(7) -0.0093(7)
N11 0.0164(8) 0.0191(8) 0.0165(9) 0.0006(7) -0.0053(7) 0.0036(7)
O11 0.0188(7) 0.0191(7) 0.0141(7) -0.0017(6) -0.0030(6) 0.0036(6)
O12 0.0173(7) 0.0210(7) 0.0145(7) -0.0020(6) -0.0033(6) 0.0045(6)
O13 0.0208(8) 0.0493(12) 0.0258(10) -0.0055(8) -0.0113(7) 0.0158(8)
N21 0.0175(8) 0.0157(8) 0.0149(9) -0.0003(6) -0.0021(7) 0.0039(6)
O21 0.0195(7) 0.0152(7) 0.0164(8) -0.0015(5) 0.0011(6) -0.0003(5)
O22 0.0239(8) 0.0135(6) 0.0161(7) 0.0002(6) 0.0003(6) 0.0003(6)
O23 0.0333(9) 0.0250(8) 0.0155(8) -0.0061(6) 0.0005(7) 0.0059(7)
N31 0.0181(8) 0.0126(7) 0.0138(8) -0.0007(6) -0.0019(6) 0.0026(6)
O31 0.0158(7) 0.0159(7) 0.0165(7) 0.0031(6) 0.0000(6) 0.0011(5)
O32 0.0150(7) 0.0145(6) 0.0202(8) 0.0030(6) -0.0009(6) 0.0009(5)
O33 0.0216(8) 0.0200(7) 0.0272(9) 0.0052(7) -0.0055(7) 0.0085(6)
N41 0.0197(8) 0.0135(7) 0.0118(8) 0.0009(6) -0.0025(7) -0.0024(6)
O41 0.0187(7) 0.0154(7) 0.0130(7) 0.0007(5) -0.0034(6) 0.0019(5)
O42 0.0202(7) 0.0132(6) 0.0161(7) 0.0004(6) -0.0043(6) 0.0034(6)
O43 0.0415(10) 0.0175(7) 0.0138(8) -0.0035(6) -0.0054(7) -0.0002(7)
N51 0.0219(9) 0.0146(8) 0.0155(9) 0.0017(6) -0.0003(7) -0.0011(7)
O51 0.0185(7) 0.0151(7) 0.0195(8) 0.0039(6) -0.0045(6) -0.0011(6)
O52 0.0205(7) 0.0161(7) 0.0158(8) 0.0034(6) -0.0034(6) 0.0010(6)
O53 0.0349(9) 0.0194(8) 0.0309(10) 0.0092(7) 0.0022(8) -0.0088(7)
N61 0.0149(8) 0.0168(8) 0.0151(9) -0.0039(6) -0.0004(7) 0.0014(6)
O61 0.0300(9) 0.0206(8) 0.0156(8) 0.0028(6) 0.0016(6) 0.0035(6)
O62 0.0285(8) 0.0216(7) 0.0173(8) -0.0083(6) 0.0060(6) -0.0023(7)
O63 0.0210(7) 0.0132(6) 0.0178(8) -0.0030(6) 0.0024(6) 0.0003(6)
N71 0.0260(10) 0.0128(8) 0.0412(13) 0.0050(8) -0.0093(9) 0.0000(8)
C71 0.0230(11) 0.0236(11) 0.0279(13) 0.0115(9) -0.0067(10) -0.0032(9)
C72 0.0169(10) 0.0238(10) 0.0207(11) 0.0038(8) -0.0039(8) -0.0008(8)
C73 0.0305(13) 0.0395(14) 0.0200(12) 0.0032(10) 0.0019(10) 0.0028(11)
C74 0.0181(9) 0.0135(9) 0.0222(11) 0.0012(8) -0.0030(8) 0.0002(7)
C75 0.0163(9) 0.0171(9) 0.0246(12) 0.0005(8) -0.0010(8) -0.0011(8)
C76 0.0315(13) 0.0287(12) 0.0253(13) 0.0032(10) 0.0072(10) -0.0002(10)
C77 0.0219(11) 0.0170(10) 0.0317(13) -0.0038(9) -0.0041(10) 0.0024(8)
N81 0.0198(9) 0.0280(10) 0.0114(9) 0.0011(7) -0.0013(7) 0.0017(7)
C81 0.0215(10) 0.0256(11) 0.0144(10) -0.0057(8) -0.0046(8) 0.0039(8)
C82 0.0171(9) 0.0191(9) 0.0171(10) -0.0049(8) -0.0058(8) 0.0015(8)
C83 0.0339(13) 0.0175(10) 0.0289(13) -0.0069(9) -0.0084(10) 0.0023(9)
C84 0.0166(9) 0.0184(9) 0.0121(9) 0.0003(7) -0.0027(7) -0.0016(8)
C85 0.0136(8) 0.0169(9) 0.0125(9) -0.0015(7) -0.0016(7) -0.0016(7)
C86 0.0249(11) 0.0152(9) 0.0170(10) -0.0019(8) 0.0032(8) -0.0004(8)
C87 0.0168(9) 0.0199(9) 0.0154(10) 0.0012(8) -0.0031(8) 0.0009(8)
N91 0.0151(8) 0.0230(9) 0.0133(9) -0.0060(7) -0.0019(7) 0.0009(7)
C91 0.0165(9) 0.0175(9) 0.0200(11) -0.0047(8) -0.0038(8) -0.0022(8)
C92 0.0176(9) 0.0202(10) 0.0172(10) -0.0010(8) -0.0038(8) -0.0040(8)
C93 0.0345(13) 0.0267(12) 0.0266(13) 0.0016(10) 0.0013(10) -0.0118(10)
C94 0.0181(10) 0.0233(10) 0.0152(10) -0.0046(8) 0.0016(8) -0.0022(8)
C95 0.0139(8) 0.0188(9) 0.0157(10) -0.0029(8) -0.0012(7) 0.0005(7)
C96 0.0230(11) 0.0189(10) 0.0247(12) -0.0051(9) 0.0020(9) 0.0020(8)
C97 0.0154(9) 0.0196(9) 0.0141(10) -0.0003(8) -0.0017(7) 0.0002(7)

loop_
_atom_type_symbol
_atom_type_description
_atom_type_scat_dispersion_real
_atom_type_scat_dispersion_imag
_atom_type_scat_source
C C 0.0033 0.0016 'International Tables Vol C Tables 4.2.6.8 and 6.1.1.4'
H H 0.0000 0.0000 'International Tables Vol C Tables 4.2.6.8 and 6.1.1.4'
N N 0.0061 0.0033 'International Tables Vol C Tables 4.2.6.8 and 6.1.1.4'
O O 0.0106 0.0060 'International Tables Vol C Tables 4.2.6.8 and 6.1.1.4'
Th Th -7.2400 8.8979 'International Tables Vol C Tables 4.2.6.8 and 6.1.1.4'

loop_
_geom_angle_atom_site_label_1
_geom_angle_atom_site_label_2
_geom_angle_atom_site_label_3
_geom_angle
_geom_angle_site_symmetry_1
_geom_angle_site_symmetry_3
_geom_angle_publ_flag
O31 Th1 O2 111.96(5) . . ?
O31 Th1 O51 65.85(5) . . ?
O2 Th1 O51 177.23(5) . . ?
O31 Th1 O32 50.41(5) . . ?
O2 Th1 O32 65.79(5) . . ?
O51 Th1 O32 112.73(5) . . ?
O31 Th1 O41 111.34(5) . . ?
O2 Th1 O41 112.39(5) . . ?
O51 Th1 O41 70.26(5) . . ?
O32 Th1 O41 112.32(5) . . ?
O31 Th1 O52 113.37(5) . . ?
O2 Th1 O52 130.96(5) . . ?
O51 Th1 O52 50.43(5) . . ?
O32 Th1 O52 163.09(5) . . ?
O41 Th1 O52 66.30(5) . . ?
O31 Th1 O22 72.84(5) . . ?
O2 Th1 O22 65.22(5) . . ?
O51 Th1 O22 112.18(5) . . ?
O32 Th1 O22 70.20(5) . . ?
O41 Th1 O22 175.82(5) . . ?
O52 Th1 O22 112.35(5) . . ?
O31 Th1 O21 72.50(5) . . ?
O2 Th1 O21 110.72(5) . . ?
O51 Th1 O21 67.21(5) . . ?
O32 Th1 O21 106.73(5) . . ?
O41 Th1 O21 130.46(5) . . ?
O52 Th1 O21 67.44(5) . . ?
O22 Th1 O21 49.98(5) . . ?
O31 Th1 O42 66.20(5) . . ?
O2 Th1 O42 111.91(5) . . ?
O51 Th1 O42 69.04(5) . . ?
O32 Th1 O42 67.92(5) . . ?
O41 Th1 O42 49.78(5) . . ?
O52 Th1 O42 102.67(5) . . ?
O22 Th1 O42 133.97(5) . . ?
O21 Th1 O42 128.79(5) . . ?
O31 Th1 O12 134.36(5) . . ?
O2 Th1 O12 68.30(5) . . ?
O51 Th1 O12 111.83(5) . . ?
O32 Th1 O12 126.34(5) . . ?
O41 Th1 O12 109.70(5) . . ?
O52 Th1 O12 67.08(5) . . ?
O22 Th1 O12 66.37(5) . . ?
O21 Th1 O12 66.01(5) . . ?
O42 Th1 O12 158.90(5) . . ?
O31 Th1 O1 109.80(5) . . ?
O2 Th1 O1 49.92(5) . . ?
O51 Th1 O1 132.02(5) . . ?
O32 Th1 O1 65.19(5) . . ?
O41 Th1 O1 67.80(5) . . ?
O52 Th1 O1 125.31(5) . . ?
O22 Th1 O1 111.23(5) . . ?
O21 Th1 O1 160.44(5) . . ?
O42 Th1 O1 66.50(5) . . ?
O12 Th1 O1 103.45(5) . . ?
O31 Th1 O11 176.32(5) . . ?
O2 Th1 O11 68.28(5) . . ?
O51 Th1 O11 114.02(5) . . ?
O32 Th1 O11 128.14(5) . . ?
O41 Th1 O11 65.62(5) . . ?
O52 Th1 O11 67.70(5) . . ?
O22 Th1 O11 110.21(5) . . ?
O21 Th1 O11 110.97(5) . . ?
O42 Th1 O11 110.20(5) . . ?
O12 Th1 O11 49.30(5) . . ?
O1 Th1 O11 67.37(5) . . ?
O3 N1 O1 122.69(19) . . ?
O3 N1 O2 121.28(19) . . ?
O1 N1 O2 116.02(17) . . ?
O3 N1 Th1 170.77(15) . . ?
O1 N1 Th1 59.46(10) . . ?
O2 N1 Th1 57.25(10) . . ?
N1 O1 Th1 95.43(12) . . ?
N1 O2 Th1 97.75(11) . . ?
O13 N11 O12 122.17(19) . . ?
O13 N11 O11 122.10(19) . . ?
O12 N11 O11 115.73(17) . . ?
O13 N11 Th1 174.37(17) . . ?
O12 N11 Th1 57.79(10) . . ?
O11 N11 Th1 58.20(10) . . ?
N11 O11 Th1 97.04(11) . . ?
N11 O12 Th1 97.60(12) . . ?
O23 N21 O21 122.34(19) . . ?
O23 N21 O22 122.72(19) . . ?
O21 N21 O22 114.94(17) . . ?
O23 N21 Th1 172.76(15) . . ?
O21 N21 Th1 57.92(10) . . ?
O22 N21 Th1 57.62(10) . . ?
N21 O21 Th1 97.00(12) . . ?
N21 O22 Th1 97.30(11) . . ?
O33 N31 O32 122.62(18) . . ?
O33 N31 O31 122.59(18) . . ?
O32 N31 O31 114.79(16) . . ?
O33 N31 Th1 173.13(14) . . ?
O32 N31 Th1 57.79(9) . . ?
O31 N31 Th1 57.51(9) . . ?
N31 O31 Th1 97.05(11) . . ?
N31 O32 Th1 97.10(11) . . ?
O43 N41 O42 122.54(19) . . ?
O43 N41 O41 121.78(18) . . ?
O42 N41 O41 115.68(17) . . ?
O43 N41 Th1 178.75(16) . . ?
O42 N41 Th1 58.71(10) . . ?
O41 N41 Th1 56.97(10) . . ?
N41 O41 Th1 98.16(11) . . ?
N41 O42 Th1 96.38(11) . . ?
O53 N51 O51 122.85(19) . . ?
O53 N51 O52 122.06(19) . . ?
O51 N51 O52 115.09(17) . . ?
O53 N51 Th1 174.06(16) . . ?
O51 N51 Th1 57.58(10) . . ?
O52 N51 Th1 57.87(10) . . ?
N51 O51 Th1 97.22(12) . . ?
N51 O52 Th1 96.80(11) . . ?
O62 N61 O61 120.55(18) . . ?
O62 N61 O63 120.47(18) . . ?
O61 N61 O63 118.98(18) . . ?
C71 N71 C77 123.5(2) . . ?
C71 N71 H71A 118(3) . . ?
C77 N71 H71A 118(3) . . ?
N71 C71 C72 119.9(2) . . ?
N71 C71 H71 120.0 . . ?
C72 C71 H71 120.0 . . ?
C71 C72 C74 117.3(2) . . ?
C71 C72 C73 120.3(2) . . ?
C74 C72 C73 122.3(2) . . ?
C72 C73 H73A 109.5 . . ?
C72 C73 H73B 109.5 . . ?
H73A C73 H73B 109.5 . . ?
C72 C73 H73C 109.5 . . ?
H73A C73 H73C 109.5 . . ?
H73B C73 H73C 109.5 . . ?
C75 C74 C72 122.0(2) . . ?
C75 C74 H74 119.0 . . ?
C72 C74 H74 119.0 . . ?
C77 C75 C74 116.9(2) . . ?
C77 C75 C76 121.2(2) . . ?
C74 C75 C76 121.9(2) . . ?
C75 C76 H76A 109.5 . . ?
C75 C76 H76B 109.5 . . ?
H76A C76 H76B 109.5 . . ?
C75 C76 H76C 109.5 . . ?
H76A C76 H76C 109.5 . . ?
H76B C76 H76C 109.5 . . ?
N71 C77 C75 120.3(2) . . ?
N71 C77 H77 119.9 . . ?
C75 C77 H77 119.9 . . ?
C81 N81 C87 123.3(2) . . ?
C81 N81 H81A 114(2) . . ?
C87 N81 H81A 122(2) . . ?
N81 C81 C82 120.2(2) . . ?
N81 C81 H81 119.9 . . ?
C82 C81 H81 119.9 . . ?
C81 C82 C84 117.5(2) . . ?
C81 C82 C83 120.0(2) . . ?
C84 C82 C83 122.5(2) . . ?
C82 C83 H83A 109.5 . . ?
C82 C83 H83B 109.5 . . ?
H83A C83 H83B 109.5 . . ?
C82 C83 H83C 109.5 . . ?
H83A C83 H83C 109.5 . . ?
H83B C83 H83C 109.5 . . ?
C82 C84 C85 121.9(2) . . ?
C82 C84 H84 119.0 . . ?
C85 C84 H84 119.0 . . ?
C87 C85 C84 117.6(2) . . ?
C87 C85 C86 120.98(19) . . ?
C84 C85 C86 121.38(19) . . ?
C85 C86 H86A 109.5 . . ?
C85 C86 H86B 109.5 . . ?
H86A C86 H86B 109.5 . . ?
C85 C86 H86C 109.5 . . ?
H86A C86 H86C 109.5 . . ?
H86B C86 H86C 109.5 . . ?
N81 C87 C85 119.5(2) . . ?
N81 C87 H87 120.2 . . ?
C85 C87 H87 120.2 . . ?
C91 N91 C97 123.59(19) . . ?
C91 N91 H91A 122(2) . . ?
C97 N91 H91A 114(2) . . ?
N91 C91 C92 120.2(2) . . ?
N91 C91 H91 119.9 . . ?
C92 C91 H91 119.9 . . ?
C91 C92 C94 117.0(2) . . ?
C91 C92 C93 121.7(2) . . ?
C94 C92 C93 121.4(2) . . ?
C92 C93 H93A 109.5 . . ?
C92 C93 H93B 109.5 . . ?
H93A C93 H93B 109.5 . . ?
C92 C93 H93C 109.5 . . ?
H93A C93 H93C 109.5 . . ?
H93B C93 H93C 109.5 . . ?
C95 C94 C92 122.2(2) . . ?
C95 C94 H94 118.9 . . ?
C92 C94 H94 118.9 . . ?
C97 C95 C94 117.5(2) . . ?
C97 C95 C96 121.6(2) . . ?
C94 C95 C96 120.9(2) . . ?
C95 C96 H96A 109.5 . . ?
C95 C96 H96B 109.5 . . ?
H96A C96 H96B 109.5 . . ?
C95 C96 H96C 109.5 . . ?
H96A C96 H96C 109.5 . . ?
H96B C96 H96C 109.5 . . ?
N91 C97 C95 119.5(2) . . ?
N91 C97 H97 120.3 . . ?
C95 C97 H97 120.3 . . ?

loop_
_geom_bond_atom_site_label_1
_geom_bond_atom_site_label_2
_geom_bond_distance
_geom_bond_site_symmetry_2
_geom_bond_publ_flag
Th1 O31 2.5341(15) . ?
Th1 O2 2.5374(15) . ?
Th1 O51 2.5394(16) . ?
Th1 O32 2.5422(15) . ?
Th1 O41 2.5432(15) . ?
Th1 O52 2.5454(15) . ?
Th1 O22 2.5530(15) . ?
Th1 O21 2.5599(16) . ?
Th1 O42 2.5819(16) . ?
Th1 O12 2.5854(16) . ?
Th1 O1 2.5863(16) . ?
Th1 O11 2.5938(15) . ?
N1 O3 1.217(2) . ?
N1 O1 1.274(2) . ?
N1 O2 1.275(2) . ?
N11 O13 1.215(2) . ?
N11 O12 1.273(2) . ?
N11 O11 1.278(2) . ?
N21 O23 1.211(2) . ?
N21 O21 1.281(2) . ?
N21 O22 1.281(2) . ?
N31 O33 1.203(2) . ?
N31 O32 1.275(2) . ?
N31 O31 1.291(2) . ?
N41 O43 1.213(2) . ?
N41 O42 1.273(2) . ?
N41 O41 1.276(2) . ?
N51 O53 1.207(2) . ?
N51 O51 1.281(2) . ?
N51 O52 1.286(2) . ?
N61 O62 1.244(2) . ?
N61 O61 1.254(2) . ?
N61 O63 1.267(2) . ?
N71 C71 1.331(4) . ?
N71 C77 1.335(4) . ?
N71 H71A 0.844(18) . ?
C71 C72 1.382(3) . ?
C71 H71 0.9500 . ?
C72 C74 1.395(3) . ?
C72 C73 1.508(4) . ?
C73 H73A 0.9800 . ?
C73 H73B 0.9800 . ?
C73 H73C 0.9800 . ?
C74 C75 1.391(3) . ?
C74 H74 0.9500 . ?
C75 C77 1.385(3) . ?
C75 C76 1.499(3) . ?
C76 H76A 0.9800 . ?
C76 H76B 0.9800 . ?
C76 H76C 0.9800 . ?
C77 H77 0.9500 . ?
N81 C81 1.343(3) . ?
N81 C87 1.344(3) . ?
N81 H81A 0.841(17) . ?
C81 C82 1.385(3) . ?
C81 H81 0.9500 . ?
C82 C84 1.385(3) . ?
C82 C83 1.503(3) . ?
C83 H83A 0.9800 . ?
C83 H83B 0.9800 . ?
C83 H83C 0.9800 . ?
C84 C85 1.400(3) . ?
C84 H84 0.9500 . ?
C85 C87 1.387(3) . ?
C85 C86 1.502(3) . ?
C86 H86A 0.9800 . ?
C86 H86B 0.9800 . ?
C86 H86C 0.9800 . ?
C87 H87 0.9500 . ?
N91 C91 1.337(3) . ?
N91 C97 1.343(3) . ?
N91 H91A 0.852(17) . ?
C91 C92 1.383(3) . ?
C91 H91 0.9500 . ?
C92 C94 1.397(3) . ?
C92 C93 1.500(3) . ?
C93 H93A 0.9800 . ?
C93 H93B 0.9800 . ?
C93 H93C 0.9800 . ?
C94 C95 1.390(3) . ?
C94 H94 0.9500 . ?
C95 C97 1.386(3) . ?
C95 C96 1.504(3) . ?
C96 H96A 0.9800 . ?
C96 H96B 0.9800 . ?
C96 H96C 0.9800 . ?
C97 H97 0.9500 . ?
